data_7128145
loop_
_publ_author_name
'Smirnov, Vladimir O.'
'Volodin, Alexander D.'
'Korlyukov, Alexander A.'
'Dilman, Alexander D.'

_publ_section_title
;
 All-carbon phosphoranes <i>via</i> difluorocarbene trapping.
;
_journal_issue 39
_journal_name_full 'Chemical communications (Cambridge, England)'
_journal_page_first 4823
_journal_page_last 4826
_journal_paper_doi 10.1039/d1cc01075a
_journal_volume 57
_journal_year 2021
_chemical_formula_moiety 'C20 H15 F2 O2 P'
_chemical_formula_sum 'C20 H15 F2 O2 P'
_chemical_formula_weight 356.29
_space_group_crystal_system triclinic
_space_group_IT_number 2
_space_group_name_Hall '-P 1'
_space_group_name_H-M_alt 'P -1'
_atom_sites_solution_hydrogens geom
_atom_sites_solution_primary dual
_audit_creation_date 2021-02-05
_audit_creation_method
;
Olex2 1.3
(compiled 2020.11.12 svn.r5f609507 for OlexSys, GUI svn.r6226)
;
_audit_update_record
;
2021-02-08 deposited with the CCDC.	2021-04-07 downloaded from the CCDC.
;
_cell_angle_alpha 89.257(2)
_cell_angle_beta 74.417(2)
_cell_angle_gamma 75.991(2)
_cell_formula_units_Z 4
_cell_length_a 10.1354(6)
_cell_length_b 12.5827(8)
_cell_length_c 14.7085(9)
_cell_measurement_reflns_used 9629
_cell_measurement_temperature 296.15
_cell_measurement_theta_max 30.514
_cell_measurement_theta_min 3.025
_cell_volume 1750.37(19)
_computing_cell_refinement 'SAINT V8.40A (Bruker, 2019)'
_computing_data_reduction 'SAINT V8.40A (Bruker, 2019)'
_computing_molecular_graphics 'Olex2 1.3 (Dolomanov et al., 2009)'
_computing_publication_material 'Olex2 1.3 (Dolomanov et al., 2009)'
_computing_structure_refinement 'SHELXL 2014/6 (Sheldrick, 2015)'
_computing_structure_solution 'SHELXT 2014/4 (Sheldrick, 2014)'
_diffrn_ambient_temperature 296.15
_diffrn_detector_area_resol_mean 8
_diffrn_measured_fraction_theta_full 0.989
_diffrn_measured_fraction_theta_max 0.992
_diffrn_measurement_device_type 'Bruker APEX-II CCD'
_diffrn_measurement_method '\w and \f scans'
_diffrn_radiation_monochromator graphite
_diffrn_radiation_type MoK\a
_diffrn_radiation_wavelength 0.71073
_diffrn_reflns_av_R_equivalents 0.0466
_diffrn_reflns_av_unetI/netI 0.0625
_diffrn_reflns_Laue_measured_fraction_full 0.989
_diffrn_reflns_Laue_measured_fraction_max 0.992
_diffrn_reflns_limit_h_max 14
_diffrn_reflns_limit_h_min -14
_diffrn_reflns_limit_k_max 18
_diffrn_reflns_limit_k_min -17
_diffrn_reflns_limit_l_max 21
_diffrn_reflns_limit_l_min -21
_diffrn_reflns_number 28652
_diffrn_reflns_point_group_measured_fraction_full 0.989
_diffrn_reflns_point_group_measured_fraction_max 0.992
_diffrn_reflns_theta_full 25.242
_diffrn_reflns_theta_max 30.607
_diffrn_reflns_theta_min 2.144
_diffrn_source 'sealed tube'
_diffrn_source_current 1.4
_diffrn_source_power 0.07
_diffrn_source_voltage 50.0
_diffrn_standards_number 0
_exptl_absorpt_coefficient_mu 0.187
_exptl_absorpt_correction_T_max 0.7461
_exptl_absorpt_correction_T_min 0.6357
_exptl_absorpt_correction_type multi-scan
_exptl_absorpt_process_details
;
SADABS-2016/2 (Bruker,2016/2) was used for absorption correction.
wR2(int) was 0.1376 before and 0.0475 after correction.
The Ratio of minimum to maximum transmission is 0.8520.
The \l/2 correction factor is Not present.
;
_exptl_crystal_colour colourless
_exptl_crystal_colour_primary colourless
_exptl_crystal_density_diffrn 1.352
_exptl_crystal_description block
_exptl_crystal_F_000 736
_exptl_crystal_size_max 0.46
_exptl_crystal_size_mid 0.37
_exptl_crystal_size_min 0.32
_refine_diff_density_max 0.643
_refine_diff_density_min -0.272
_refine_diff_density_rms 0.065
_refine_ls_extinction_method none
_refine_ls_goodness_of_fit_ref 1.013
_refine_ls_hydrogen_treatment constr
_refine_ls_matrix_type full
_refine_ls_number_parameters 451
_refine_ls_number_reflns 10683
_refine_ls_number_restraints 0
_refine_ls_restrained_S_all 1.013
_refine_ls_R_factor_all 0.0672
_refine_ls_R_factor_gt 0.0511
_refine_ls_shift/su_max 0.001
_refine_ls_shift/su_mean 0.000
_refine_ls_structure_factor_coef Fsqd
_refine_ls_weighting_details 'w=1/[\s^2^(Fo^2^)+(0.0800P)^2^+0.1970P] where P=(Fo^2^+2Fc^2^)/3'
_refine_ls_weighting_scheme calc
_refine_ls_wR_factor_gt 0.1332
_refine_ls_wR_factor_ref 0.1483
_reflns_Friedel_coverage 0.000
_reflns_number_gt 7989
_reflns_number_total 10683
_reflns_threshold_expression 'I > 2\s(I)'
_cod_data_source_file d1cc01075a2.cif
_cod_data_source_block sv1033
_cod_depositor_comments 'Adding full bibliography for 7128144--7128146.cif.'
_cod_database_code 7128145
_shelxl_version_number 2014/6
_shelx_space_group_comment
;
The symmetry employed for this shelxl refinement is uniquely defined
by the following loop, which should always be used as a source of
symmetry information in preference to the above space-group names.
They are only intended as comments.
;
_shelx_estimated_absorpt_t_max 0.943
_shelx_estimated_absorpt_t_min 0.919
_olex2_refinement_description
;
1. Fixed Uiso
 At 1.2 times of:
  All C(H) groups
2.a Ternary CH refined with riding coordinates:
 C1A(H1A), C1(H1)
2.b Aromatic/amide H refined with riding coordinates:
 C10A(H10A), C10(H10), C4(H4), C16A(H16A), C7A(H7A), C17A(H17A), C7(H7),
 C16(H16), C6A(H6A), C20A(H20A), C4A(H4A), C12A(H12A), C14A(H14A), C20(H20),
 C13A(H13A), C11A(H11A), C6(H6), C12(H12), C5(H5), C17(H17), C11(H11), C14(H14),
  C13(H13), C5A(H5A), C18A(H18A), C19A(H19A), C18(H18), C19(H19)
;
_olex2_submission_special_instructions 'No special instructions were received'

loop_
_space_group_symop_operation_xyz
'x, y, z'
'-x, -y, -z'

loop_
_atom_site_label
_atom_site_type_symbol
_atom_site_fract_x
_atom_site_fract_y
_atom_site_fract_z
_atom_site_U_iso_or_equiv
_atom_site_adp_type
_atom_site_occupancy
_atom_site_site_symmetry_order
_atom_site_calc_flag
_atom_site_refinement_flags_posn
_atom_site_refinement_flags_adp
_atom_site_refinement_flags_occupancy
_atom_site_disorder_assembly
_atom_site_disorder_group
P1 P 0.53495(3) 0.54357(3) 0.29336(2) 0.03964(9) Uani 1 1 d . . . . .
P1A P 0.45980(3) 0.90850(2) 0.20910(2) 0.03598(9) Uani 1 1 d . . . . .
O1A O 0.45881(10) 0.80604(7) 0.16202(7) 0.0458(2) Uani 1 1 d . . . . .
F2A F 0.57636(11) 0.96890(8) 0.33538(8) 0.0705(3) Uani 1 1 d . . . . .
O2A O 0.31198(10) 1.10979(7) 0.26756(6) 0.0444(2) Uani 1 1 d . . . . .
O1 O 0.53069(10) 0.64569(8) 0.34309(7) 0.0495(2) Uani 1 1 d . . . . .
F1A F 0.71012(9) 0.83647(9) 0.23330(8) 0.0717(3) Uani 1 1 d . . . . .
O2 O 0.68573(10) 0.34659(7) 0.22586(7) 0.0490(2) Uani 1 1 d . . . . .
F2 F 0.41979(12) 0.48020(8) 0.16814(9) 0.0781(3) Uani 1 1 d . . . . .
F1 F 0.28324(9) 0.61199(10) 0.27043(9) 0.0799(3) Uani 1 1 d . . . . .
C9A C 0.24520(12) 0.97995(11) 0.38124(8) 0.0399(2) Uani 1 1 d . . . . .
C3A C 0.41800(14) 1.11593(10) 0.18771(9) 0.0412(3) Uani 1 1 d . . . . .
C8A C 0.28778(11) 1.00104(9) 0.27682(8) 0.0359(2) Uani 1 1 d . . . . .
C8 C 0.70843(13) 0.45588(10) 0.22209(9) 0.0403(2) Uani 1 1 d . . . . .
C9 C 0.75102(13) 0.48359(11) 0.11927(9) 0.0443(3) Uani 1 1 d . . . . .
C3 C 0.58362(14) 0.33447(11) 0.30591(10) 0.0447(3) Uani 1 1 d . . . . .
C15A C 0.17416(12) 0.99347(11) 0.22798(8) 0.0413(3) Uani 1 1 d . . . . .
C10A C 0.26083(15) 0.87359(12) 0.41073(10) 0.0501(3) Uani 1 1 d . . . . .
H10A H 0.3000 0.8145 0.3665 0.060 Uiso 1 1 calc R U . . .
C1A C 0.57572(13) 0.87671(11) 0.28953(10) 0.0462(3) Uani 1 1 d . . . . .
H1A H 0.5470 0.8229 0.3344 0.055 Uiso 1 1 calc R U . . .
C10 C 0.73283(16) 0.59198(13) 0.09496(11) 0.0555(3) Uani 1 1 d . . . . .
H10 H 0.6909 0.6482 0.1418 0.067 Uiso 1 1 calc R U . . .
C2A C 0.50919(13) 1.01839(11) 0.14437(9) 0.0411(3) Uani 1 1 d . . . . .
C15 C 0.82173(13) 0.46003(11) 0.27209(9) 0.0440(3) Uani 1 1 d . . . . .
C1 C 0.41728(14) 0.57331(12) 0.21412(11) 0.0500(3) Uani 1 1 d . . . . .
H1 H 0.4441 0.6276 0.1691 0.060 Uiso 1 1 calc R U . . .
C4 C 0.57141(17) 0.23154(12) 0.33447(11) 0.0538(3) Uani 1 1 d . . . . .
H4 H 0.6323 0.1685 0.3007 0.065 Uiso 1 1 calc R U . . .
C2 C 0.49276(14) 0.42924(11) 0.35538(10) 0.0451(3) Uani 1 1 d . . . . .
C16A C 0.12940(14) 0.89788(13) 0.22738(10) 0.0505(3) Uani 1 1 d . . . . .
H16A H 0.1706 0.8368 0.2554 0.061 Uiso 1 1 calc R U . . .
C7A C 0.62028(15) 1.02103(14) 0.06440(10) 0.0516(3) Uani 1 1 d . . . . .
H7A H 0.6824 0.9563 0.0346 0.062 Uiso 1 1 calc R U . . .
C17A C 0.02382(17) 0.89241(18) 0.18533(13) 0.0684(5) Uani 1 1 d . . . . .
H17A H -0.0053 0.8277 0.1855 0.082 Uiso 1 1 calc R U . . .
C7 C 0.38704(17) 0.42144(14) 0.43641(11) 0.0561(3) Uani 1 1 d . . . . .
H7 H 0.3258 0.4842 0.4704 0.067 Uiso 1 1 calc R U . . .
C16 C 0.85802(15) 0.55786(14) 0.28334(12) 0.0578(4) Uani 1 1 d . . . . .
H16 H 0.8115 0.6219 0.2616 0.069 Uiso 1 1 calc R U . . .
C6A C 0.63601(18) 1.12090(16) 0.03062(11) 0.0623(4) Uani 1 1 d . . . . .
H6A H 0.7098 1.1239 -0.0222 0.075 Uiso 1 1 calc R U . . .
C20A C 0.11215(17) 1.08348(15) 0.18480(12) 0.0602(4) Uani 1 1 d . . . . .
H20A H 0.1415 1.1481 0.1837 0.072 Uiso 1 1 calc R U . . .
C4A C 0.43258(18) 1.21684(12) 0.15364(11) 0.0543(3) Uani 1 1 d . . . . .
H4A H 0.3703 1.2818 0.1830 0.065 Uiso 1 1 calc R U . . .
C12A C 0.16059(18) 0.94120(19) 0.57209(11) 0.0717(5) Uani 1 1 d . . . . .
H12A H 0.1314 0.9284 0.6359 0.086 Uiso 1 1 calc R U . . .
C14A C 0.18807(15) 1.06701(13) 0.44843(10) 0.0526(3) Uani 1 1 d . . . . .
H14A H 0.1779 1.1388 0.4298 0.063 Uiso 1 1 calc R U . . .
C20 C 0.89337(19) 0.36565(16) 0.30421(14) 0.0712(5) Uani 1 1 d . . . . .
H20 H 0.8706 0.2994 0.2975 0.085 Uiso 1 1 calc R U . . .
C13A C 0.14610(18) 1.04678(17) 0.54366(11) 0.0681(5) Uani 1 1 d . . . . .
H13A H 0.1079 1.1053 0.5885 0.082 Uiso 1 1 calc R U . . .
C11A C 0.21789(17) 0.85516(16) 0.50655(11) 0.0644(4) Uani 1 1 d . . . . .
H11A H 0.2284 0.7837 0.5260 0.077 Uiso 1 1 calc R U . . .
C6 C 0.37520(19) 0.31833(16) 0.46513(12) 0.0645(4) Uani 1 1 d . . . . .
H6 H 0.3053 0.3116 0.5191 0.077 Uiso 1 1 calc R U . . .
C12 C 0.8380(2) 0.5358(2) -0.06838(12) 0.0765(5) Uani 1 1 d . . . . .
H12 H 0.8681 0.5529 -0.1311 0.092 Uiso 1 1 calc R U . . .
C5 C 0.46608(19) 0.22522(14) 0.41454(12) 0.0613(4) Uani 1 1 d . . . . .
H5 H 0.4559 0.1567 0.4350 0.074 Uiso 1 1 calc R U . . .
C17 C 0.96272(18) 0.56058(19) 0.32660(14) 0.0740(5) Uani 1 1 d . . . . .
H17 H 0.9854 0.6266 0.3346 0.089 Uiso 1 1 calc R U . . .
C11 C 0.77676(19) 0.61727(16) 0.00108(12) 0.0675(4) Uani 1 1 d . . . . .
H11 H 0.7643 0.6902 -0.0144 0.081 Uiso 1 1 calc R U . . .
C14 C 0.81196(19) 0.40146(15) 0.04821(11) 0.0646(4) Uani 1 1 d . . . . .
H14 H 0.8242 0.3282 0.0628 0.077 Uiso 1 1 calc R U . . .
C13 C 0.8548(2) 0.42896(19) -0.04523(13) 0.0824(6) Uani 1 1 d . . . . .
H13 H 0.8956 0.3735 -0.0928 0.099 Uiso 1 1 calc R U . . .
C5A C 0.5424(2) 1.21752(15) 0.07495(12) 0.0633(4) Uani 1 1 d . . . . .
H5A H 0.5543 1.2843 0.0508 0.076 Uiso 1 1 calc R U . . .
C18A C -0.03769(19) 0.9815(2) 0.14370(14) 0.0820(6) Uani 1 1 d . . . . .
H18A H -0.1088 0.9776 0.1159 0.098 Uiso 1 1 calc R U . . .
C19A C 0.0059(2) 1.0766(2) 0.14317(15) 0.0826(6) Uani 1 1 d . . . . .
H19A H -0.0359 1.1371 0.1148 0.099 Uiso 1 1 calc R U . . .
C18 C 1.0334(2) 0.4659(2) 0.35778(16) 0.0910(7) Uani 1 1 d . . . . .
H18 H 1.1043 0.4675 0.3865 0.109 Uiso 1 1 calc R U . . .
C19 C 0.9989(2) 0.3699(2) 0.34626(19) 0.0995(8) Uani 1 1 d . . . . .
H19 H 1.0472 0.3059 0.3671 0.119 Uiso 1 1 calc R U . . .

loop_
_atom_site_aniso_label
_atom_site_aniso_U_11
_atom_site_aniso_U_22
_atom_site_aniso_U_33
_atom_site_aniso_U_23
_atom_site_aniso_U_13
_atom_site_aniso_U_12
P1 0.03372(15) 0.03554(16) 0.04773(18) -0.00205(12) -0.01110(12) -0.00481(12)
P1A 0.02944(14) 0.03530(16) 0.04079(16) 0.00091(11) -0.00743(11) -0.00592(11)
O1A 0.0445(5) 0.0391(4) 0.0513(5) -0.0042(4) -0.0115(4) -0.0070(4)
F2A 0.0819(7) 0.0538(5) 0.0921(7) -0.0057(5) -0.0512(6) -0.0159(5)
O2A 0.0480(5) 0.0344(4) 0.0457(5) 0.0012(3) -0.0067(4) -0.0075(4)
O1 0.0487(5) 0.0395(5) 0.0578(6) -0.0088(4) -0.0136(4) -0.0066(4)
F1A 0.0323(4) 0.0781(7) 0.0993(8) 0.0039(6) -0.0176(4) -0.0039(4)
O2 0.0516(5) 0.0345(4) 0.0554(5) -0.0035(4) -0.0090(4) -0.0064(4)
F2 0.0954(8) 0.0554(6) 0.1064(8) -0.0019(5) -0.0652(7) -0.0189(5)
F1 0.0364(4) 0.0894(8) 0.1099(8) 0.0099(6) -0.0217(5) -0.0063(5)
C9A 0.0304(5) 0.0480(6) 0.0373(5) 0.0035(5) -0.0073(4) -0.0044(5)
C3A 0.0448(6) 0.0417(6) 0.0415(6) 0.0066(5) -0.0157(5) -0.0147(5)
C8A 0.0321(5) 0.0342(5) 0.0385(5) 0.0020(4) -0.0076(4) -0.0050(4)
C8 0.0369(6) 0.0353(6) 0.0460(6) -0.0010(5) -0.0111(5) -0.0041(5)
C9 0.0362(6) 0.0483(7) 0.0442(6) -0.0015(5) -0.0102(5) -0.0034(5)
C3 0.0471(7) 0.0411(6) 0.0499(7) 0.0030(5) -0.0193(5) -0.0115(5)
C15A 0.0301(5) 0.0505(7) 0.0377(6) 0.0005(5) -0.0056(4) -0.0036(5)
C10A 0.0453(7) 0.0527(8) 0.0471(7) 0.0107(6) -0.0085(5) -0.0078(6)
C1A 0.0379(6) 0.0414(6) 0.0617(8) 0.0039(6) -0.0191(6) -0.0084(5)
C10 0.0556(8) 0.0536(8) 0.0512(7) 0.0050(6) -0.0101(6) -0.0072(7)
C2A 0.0383(6) 0.0452(6) 0.0416(6) 0.0058(5) -0.0105(5) -0.0142(5)
C15 0.0333(5) 0.0501(7) 0.0441(6) 0.0011(5) -0.0091(5) -0.0032(5)
C1 0.0431(7) 0.0430(7) 0.0683(9) 0.0039(6) -0.0234(6) -0.0094(5)
C4 0.0649(9) 0.0410(7) 0.0621(8) 0.0057(6) -0.0275(7) -0.0144(6)
C2 0.0424(6) 0.0435(6) 0.0500(7) 0.0020(5) -0.0137(5) -0.0104(5)
C16A 0.0375(6) 0.0595(8) 0.0532(7) -0.0012(6) -0.0103(5) -0.0120(6)
C7A 0.0427(7) 0.0666(9) 0.0459(7) 0.0063(6) -0.0079(5) -0.0189(6)
C17A 0.0439(8) 0.0948(13) 0.0688(10) -0.0110(9) -0.0127(7) -0.0238(8)
C7 0.0520(8) 0.0615(9) 0.0541(8) 0.0026(7) -0.0113(6) -0.0161(7)
C16 0.0420(7) 0.0604(9) 0.0713(10) -0.0057(7) -0.0187(7) -0.0093(6)
C6A 0.0623(9) 0.0888(12) 0.0470(7) 0.0218(8) -0.0147(7) -0.0406(9)
C20A 0.0512(8) 0.0658(10) 0.0632(9) 0.0149(7) -0.0240(7) -0.0050(7)
C4A 0.0716(10) 0.0434(7) 0.0566(8) 0.0131(6) -0.0268(7) -0.0205(7)
C12A 0.0527(9) 0.1113(16) 0.0406(7) 0.0157(9) -0.0059(6) -0.0090(9)
C14A 0.0468(7) 0.0581(8) 0.0443(7) -0.0031(6) -0.0085(6) -0.0012(6)
C20 0.0623(10) 0.0694(11) 0.0885(12) 0.0266(9) -0.0371(9) -0.0116(8)
C13A 0.0577(9) 0.0902(13) 0.0416(7) -0.0094(8) -0.0048(6) 0.0003(9)
C11A 0.0541(8) 0.0793(11) 0.0558(8) 0.0270(8) -0.0126(7) -0.0131(8)
C6 0.0680(10) 0.0767(11) 0.0569(9) 0.0146(8) -0.0168(7) -0.0338(9)
C12 0.0677(11) 0.1058(16) 0.0458(8) 0.0115(9) -0.0101(7) -0.0091(10)
C5 0.0757(10) 0.0559(9) 0.0651(9) 0.0168(7) -0.0302(8) -0.0286(8)
C17 0.0485(8) 0.0973(14) 0.0807(12) -0.0123(10) -0.0212(8) -0.0215(9)
C11 0.0657(10) 0.0738(11) 0.0576(9) 0.0188(8) -0.0129(8) -0.0122(8)
C14 0.0702(10) 0.0586(9) 0.0529(8) -0.0092(7) -0.0108(7) 0.0003(8)
C13 0.0898(14) 0.0901(14) 0.0480(9) -0.0154(9) -0.0062(9) 0.0005(11)
C5A 0.0798(11) 0.0663(10) 0.0603(9) 0.0276(8) -0.0285(8) -0.0398(9)
C18A 0.0513(9) 0.1265(19) 0.0761(12) 0.0002(12) -0.0325(9) -0.0194(11)
C19A 0.0621(10) 0.1060(16) 0.0813(12) 0.0238(11) -0.0396(10) -0.0026(11)
C18 0.0599(11) 0.142(2) 0.0849(14) 0.0172(14) -0.0414(10) -0.0264(13)
C19 0.0781(13) 0.1139(19) 0.1243(19) 0.0518(16) -0.0638(14) -0.0190(13)

loop_
_atom_type_symbol
_atom_type_description
_atom_type_scat_dispersion_real
_atom_type_scat_dispersion_imag
_atom_type_scat_source
C C 0.0033 0.0016 'International Tables Vol C Tables 4.2.6.8 and 6.1.1.4'
H H 0.0000 0.0000 'International Tables Vol C Tables 4.2.6.8 and 6.1.1.4'
F F 0.0171 0.0103 'International Tables Vol C Tables 4.2.6.8 and 6.1.1.4'
O O 0.0106 0.0060 'International Tables Vol C Tables 4.2.6.8 and 6.1.1.4'
P P 0.1023 0.0942 'International Tables Vol C Tables 4.2.6.8 and 6.1.1.4'

loop_
_geom_angle_atom_site_label_1
_geom_angle_atom_site_label_2
_geom_angle_atom_site_label_3
_geom_angle
_geom_angle_site_symmetry_1
_geom_angle_site_symmetry_3
_geom_angle_publ_flag
O1 P1 C8 119.83(6) . . ?
O1 P1 C1 109.95(6) . . ?
O1 P1 C2 121.77(6) . . ?
C1 P1 C8 106.96(6) . . ?
C2 P1 C8 91.05(6) . . ?
C2 P1 C1 104.94(6) . . ?
O1A P1A C8A 118.99(5) . . ?
O1A P1A C1A 109.61(6) . . ?
O1A P1A C2A 121.90(6) . . ?
C1A P1A C8A 107.81(6) . . ?
C2A P1A C8A 91.22(6) . . ?
C2A P1A C1A 105.25(6) . . ?
C3A O2A C8A 112.17(9) . . ?
C3 O2 C8 112.33(9) . . ?
C10A C9A C8A 120.53(11) . . ?
C10A C9A C14A 119.10(12) . . ?
C14A C9A C8A 120.36(12) . . ?
O2A C3A C2A 117.68(11) . . ?
O2A C3A C4A 120.43(12) . . ?
C4A C3A C2A 121.88(13) . . ?
O2A C8A P1A 104.26(7) . . ?
O2A C8A C9A 108.38(10) . . ?
O2A C8A C15A 108.95(10) . . ?
C9A C8A P1A 113.85(8) . . ?
C9A C8A C15A 112.44(9) . . ?
C15A C8A P1A 108.56(8) . . ?
O2 C8 P1 103.66(8) . . ?
O2 C8 C9 108.56(10) . . ?
O2 C8 C15 109.02(10) . . ?
C9 C8 P1 114.38(8) . . ?
C9 C8 C15 112.11(10) . . ?
C15 C8 P1 108.68(8) . . ?
C10 C9 C8 120.52(12) . . ?
C14 C9 C8 120.78(13) . . ?
C14 C9 C10 118.68(14) . . ?
O2 C3 C4 120.77(13) . . ?
O2 C3 C2 117.59(12) . . ?
C4 C3 C2 121.63(13) . . ?
C16A C15A C8A 120.89(12) . . ?
C16A C15A C20A 118.68(13) . . ?
C20A C15A C8A 120.42(13) . . ?
C9A C10A H10A 120.0 . . ?
C9A C10A C11A 120.08(15) . . ?
C11A C10A H10A 120.0 . . ?
P1A C1A H1A 110.9 . . ?
F2A C1A P1A 111.02(9) . . ?
F2A C1A F1A 106.55(11) . . ?
F2A C1A H1A 110.9 . . ?
F1A C1A P1A 106.42(10) . . ?
F1A C1A H1A 110.9 . . ?
C9 C10 H10 119.8 . . ?
C9 C10 C11 120.49(15) . . ?
C11 C10 H10 119.8 . . ?
C3A C2A P1A 108.72(9) . . ?
C3A C2A C7A 119.53(12) . . ?
C7A C2A P1A 131.71(11) . . ?
C16 C15 C8 120.79(12) . . ?
C20 C15 C8 120.54(14) . . ?
C20 C15 C16 118.63(14) . . ?
P1 C1 H1 110.7 . . ?
F2 C1 P1 110.63(9) . . ?
F2 C1 F1 107.09(12) . . ?
F2 C1 H1 110.7 . . ?
F1 C1 P1 106.81(10) . . ?
F1 C1 H1 110.7 . . ?
C3 C4 H4 121.1 . . ?
C5 C4 C3 117.82(15) . . ?
C5 C4 H4 121.1 . . ?
C3 C2 P1 108.21(10) . . ?
C3 C2 C7 119.83(13) . . ?
C7 C2 P1 131.87(12) . . ?
C15A C16A H16A 119.7 . . ?
C15A C16A C17A 120.67(15) . . ?
C17A C16A H16A 119.7 . . ?
C2A C7A H7A 120.6 . . ?
C6A C7A C2A 118.90(15) . . ?
C6A C7A H7A 120.6 . . ?
C16A C17A H17A 119.8 . . ?
C18A C17A C16A 120.41(18) . . ?
C18A C17A H17A 119.8 . . ?
C2 C7 H7 120.8 . . ?
C6 C7 C2 118.49(15) . . ?
C6 C7 H7 120.8 . . ?
C15 C16 H16 119.7 . . ?
C17 C16 C15 120.53(16) . . ?
C17 C16 H16 119.7 . . ?
C7A C6A H6A 119.8 . . ?
C7A C6A C5A 120.43(14) . . ?
C5A C6A H6A 119.8 . . ?
C15A C20A H20A 120.1 . . ?
C15A C20A C19A 119.86(18) . . ?
C19A C20A H20A 120.1 . . ?
C3A C4A H4A 121.2 . . ?
C5A C4A C3A 117.61(15) . . ?
C5A C4A H4A 121.2 . . ?
C13A C12A H12A 120.1 . . ?
C11A C12A H12A 120.1 . . ?
C11A C12A C13A 119.88(15) . . ?
C9A C14A H14A 120.1 . . ?
C9A C14A C13A 119.88(15) . . ?
C13A C14A H14A 120.1 . . ?
C15 C20 H20 120.0 . . ?
C15 C20 C19 119.94(19) . . ?
C19 C20 H20 120.0 . . ?
C12A C13A C14A 120.59(16) . . ?
C12A C13A H13A 119.7 . . ?
C14A C13A H13A 119.7 . . ?
C10A C11A H11A 119.8 . . ?
C12A C11A C10A 120.46(16) . . ?
C12A C11A H11A 119.8 . . ?
C7 C6 H6 119.6 . . ?
C5 C6 C7 120.71(15) . . ?
C5 C6 H6 119.6 . . ?
C11 C12 H12 120.3 . . ?
C11 C12 C13 119.48(17) . . ?
C13 C12 H12 120.3 . . ?
C4 C5 C6 121.52(15) . . ?
C4 C5 H5 119.2 . . ?
C6 C5 H5 119.2 . . ?
C16 C17 H17 119.9 . . ?
C18 C17 C16 120.1(2) . . ?
C18 C17 H17 119.9 . . ?
C10 C11 H11 119.8 . . ?
C12 C11 C10 120.42(18) . . ?
C12 C11 H11 119.8 . . ?
C9 C14 H14 120.1 . . ?
C9 C14 C13 119.70(17) . . ?
C13 C14 H14 120.1 . . ?
C12 C13 C14 121.22(17) . . ?
C12 C13 H13 119.4 . . ?
C14 C13 H13 119.4 . . ?
C6A C5A H5A 119.2 . . ?
C4A C5A C6A 121.65(14) . . ?
C4A C5A H5A 119.2 . . ?
C17A C18A H18A 120.1 . . ?
C17A C18A C19A 119.70(16) . . ?
C19A C18A H18A 120.1 . . ?
C20A C19A H19A 119.7 . . ?
C18A C19A C20A 120.68(18) . . ?
C18A C19A H19A 119.7 . . ?
C17 C18 H18 120.2 . . ?
C19 C18 C17 119.51(18) . . ?
C19 C18 H18 120.2 . . ?
C20 C19 H19 119.4 . . ?
C18 C19 C20 121.27(19) . . ?
C18 C19 H19 119.4 . . ?

loop_
_geom_bond_atom_site_label_1
_geom_bond_atom_site_label_2
_geom_bond_distance
_geom_bond_site_symmetry_2
_geom_bond_publ_flag
P1 O1 1.4726(9) . ?
P1 C8 1.8731(12) . ?
P1 C1 1.8547(14) . ?
P1 C2 1.7716(14) . ?
P1A O1A 1.4747(9) . ?
P1A C8A 1.8714(11) . ?
P1A C1A 1.8565(14) . ?
P1A C2A 1.7645(13) . ?
F2A C1A 1.3516(16) . ?
O2A C3A 1.3783(15) . ?
O2A C8A 1.4460(14) . ?
F1A C1A 1.3666(16) . ?
O2 C8 1.4462(15) . ?
O2 C3 1.3775(16) . ?
F2 C1 1.3519(16) . ?
F1 C1 1.3617(17) . ?
C9A C8A 1.5180(16) . ?
C9A C10A 1.3869(19) . ?
C9A C14A 1.3876(18) . ?
C3A C2A 1.3862(18) . ?
C3A C4A 1.3856(18) . ?
C8A C15A 1.5332(17) . ?
C8 C9 1.5177(18) . ?
C8 C15 1.5316(18) . ?
C9 C10 1.387(2) . ?
C9 C14 1.3835(19) . ?
C3 C4 1.3802(19) . ?
C3 C2 1.3894(19) . ?
C15A C16A 1.385(2) . ?
C15A C20A 1.390(2) . ?
C10A H10A 0.9300 . ?
C10A C11A 1.393(2) . ?
C1A H1A 0.9800 . ?
C10 H10 0.9300 . ?
C10 C11 1.390(2) . ?
C2A C7A 1.3993(17) . ?
C15 C16 1.391(2) . ?
C15 C20 1.383(2) . ?
C1 H1 0.9800 . ?
C4 H4 0.9300 . ?
C4 C5 1.377(2) . ?
C2 C7 1.393(2) . ?
C16A H16A 0.9300 . ?
C16A C17A 1.387(2) . ?
C7A H7A 0.9300 . ?
C7A C6A 1.375(2) . ?
C17A H17A 0.9300 . ?
C17A C18A 1.367(3) . ?
C7 H7 0.9300 . ?
C7 C6 1.382(2) . ?
C16 H16 0.9300 . ?
C16 C17 1.383(2) . ?
C6A H6A 0.9300 . ?
C6A C5A 1.391(3) . ?
C20A H20A 0.9300 . ?
C20A C19A 1.394(2) . ?
C4A H4A 0.9300 . ?
C4A C5A 1.375(2) . ?
C12A H12A 0.9300 . ?
C12A C13A 1.373(3) . ?
C12A C11A 1.364(3) . ?
C14A H14A 0.9300 . ?
C14A C13A 1.389(2) . ?
C20 H20 0.9300 . ?
C20 C19 1.383(3) . ?
C13A H13A 0.9300 . ?
C11A H11A 0.9300 . ?
C6 H6 0.9300 . ?
C6 C5 1.381(3) . ?
C12 H12 0.9300 . ?
C12 C11 1.363(3) . ?
C12 C13 1.364(3) . ?
C5 H5 0.9300 . ?
C17 H17 0.9300 . ?
C17 C18 1.376(3) . ?
C11 H11 0.9300 . ?
C14 H14 0.9300 . ?
C14 C13 1.392(2) . ?
C13 H13 0.9300 . ?
C5A H5A 0.9300 . ?
C18A H18A 0.9300 . ?
C18A C19A 1.372(3) . ?
C19A H19A 0.9300 . ?
C18 H18 0.9300 . ?
C18 C19 1.361(3) . ?
C19 H19 0.9300 . ?

loop_
_geom_torsion_atom_site_label_1
_geom_torsion_atom_site_label_2
_geom_torsion_atom_site_label_3
_geom_torsion_atom_site_label_4
_geom_torsion
_geom_torsion_site_symmetry_1
_geom_torsion_site_symmetry_2
_geom_torsion_site_symmetry_3
_geom_torsion_site_symmetry_4
_geom_torsion_publ_flag
P1 C8 C9 C10 42.63(16) . . . . ?
P1 C8 C9 C14 -139.03(13) . . . . ?
P1 C8 C15 C16 -63.96(15) . . . . ?
P1 C8 C15 C20 118.20(14) . . . . ?
P1 C2 C7 C6 175.96(12) . . . . ?
P1A C8A C15A C16A 67.85(13) . . . . ?
P1A C8A C15A C20A -113.32(12) . . . . ?
P1A C2A C7A C6A -177.68(11) . . . . ?
O1A P1A C8A O2A -149.20(7) . . . . ?
O1A P1A C8A C9A 92.88(10) . . . . ?
O1A P1A C8A C15A -33.18(10) . . . . ?
O1A P1A C1A F2A -178.64(9) . . . . ?
O1A P1A C1A F1A 65.81(10) . . . . ?
O1A P1A C2A C3A 138.64(9) . . . . ?
O1A P1A C2A C7A -43.59(15) . . . . ?
O2A C3A C2A P1A -0.44(14) . . . . ?
O2A C3A C2A C7A -178.53(12) . . . . ?
O2A C3A C4A C5A 178.58(13) . . . . ?
O2A C8A C15A C16A -179.20(11) . . . . ?
O2A C8A C15A C20A -0.37(16) . . . . ?
O1 P1 C8 O2 151.76(8) . . . . ?
O1 P1 C8 C9 -90.22(10) . . . . ?
O1 P1 C8 C15 35.90(11) . . . . ?
O1 P1 C1 F2 -179.83(10) . . . . ?
O1 P1 C1 F1 -63.62(11) . . . . ?
O1 P1 C2 C3 -142.04(9) . . . . ?
O1 P1 C2 C7 41.33(17) . . . . ?
O2 C8 C9 C10 157.82(12) . . . . ?
O2 C8 C9 C14 -23.83(17) . . . . ?
O2 C8 C15 C16 -176.30(12) . . . . ?
O2 C8 C15 C20 5.86(18) . . . . ?
O2 C3 C4 C5 -179.30(13) . . . . ?
O2 C3 C2 P1 2.43(15) . . . . ?
O2 C3 C2 C7 179.54(13) . . . . ?
C9A C8A C15A C16A -59.03(15) . . . . ?
C9A C8A C15A C20A 119.80(13) . . . . ?
C9A C10A C11A C12A -0.2(2) . . . . ?
C9A C14A C13A C12A 0.0(3) . . . . ?
C3A O2A C8A P1A 24.77(11) . . . . ?
C3A O2A C8A C9A 146.37(10) . . . . ?
C3A O2A C8A C15A -90.98(11) . . . . ?
C3A C2A C7A C6A -0.1(2) . . . . ?
C3A C4A C5A C6A 0.0(2) . . . . ?
C8A P1A C1A F2A -47.73(11) . . . . ?
C8A P1A C1A F1A -163.28(8) . . . . ?
C8A P1A C2A C3A 12.89(10) . . . . ?
C8A P1A C2A C7A -169.34(14) . . . . ?
C8A O2A C3A C2A -17.36(15) . . . . ?
C8A O2A C3A C4A 163.50(12) . . . . ?
C8A C9A C10A C11A -178.26(13) . . . . ?
C8A C9A C14A C13A 178.35(13) . . . . ?
C8A C15A C16A C17A 178.23(12) . . . . ?
C8A C15A C20A C19A -178.02(15) . . . . ?
C8 P1 C1 F2 48.56(12) . . . . ?
C8 P1 C1 F1 164.78(9) . . . . ?
C8 P1 C2 C3 -15.41(10) . . . . ?
C8 P1 C2 C7 167.96(15) . . . . ?
C8 O2 C3 C4 -163.62(12) . . . . ?
C8 O2 C3 C2 17.41(16) . . . . ?
C8 C9 C10 C11 177.56(14) . . . . ?
C8 C9 C14 C13 -177.67(16) . . . . ?
C8 C15 C16 C17 -178.49(14) . . . . ?
C8 C15 C20 C19 177.72(18) . . . . ?
C9 C8 C15 C16 63.47(16) . . . . ?
C9 C8 C15 C20 -114.37(15) . . . . ?
C9 C10 C11 C12 0.2(3) . . . . ?
C9 C14 C13 C12 0.1(3) . . . . ?
C3 O2 C8 P1 -26.65(12) . . . . ?
C3 O2 C8 C9 -148.64(10) . . . . ?
C3 O2 C8 C15 88.96(12) . . . . ?
C3 C4 C5 C6 0.0(2) . . . . ?
C3 C2 C7 C6 -0.3(2) . . . . ?
C15A C16A C17A C18A 0.0(2) . . . . ?
C15A C20A C19A C18A -0.5(3) . . . . ?
C10A C9A C8A P1A -42.91(14) . . . . ?
C10A C9A C8A O2A -158.42(11) . . . . ?
C10A C9A C8A C15A 81.08(14) . . . . ?
C10A C9A C14A C13A -0.7(2) . . . . ?
C1A P1A C8A O2A 85.28(8) . . . . ?
C1A P1A C8A C9A -32.64(10) . . . . ?
C1A P1A C8A C15A -158.70(8) . . . . ?
C1A P1A C2A C3A -95.95(10) . . . . ?
C1A P1A C2A C7A 81.82(14) . . . . ?
C10 C9 C14 C13 0.7(3) . . . . ?
C2A P1A C8A O2A -21.17(8) . . . . ?
C2A P1A C8A C9A -139.09(9) . . . . ?
C2A P1A C8A C15A 94.85(9) . . . . ?
C2A P1A C1A F2A 48.63(11) . . . . ?
C2A P1A C1A F1A -66.92(10) . . . . ?
C2A C3A C4A C5A -0.5(2) . . . . ?
C2A C7A C6A C5A -0.4(2) . . . . ?
C15 C8 C9 C10 -81.68(15) . . . . ?
C15 C8 C9 C14 96.66(16) . . . . ?
C15 C16 C17 C18 0.9(3) . . . . ?
C15 C20 C19 C18 0.7(4) . . . . ?
C1 P1 C8 O2 -82.36(9) . . . . ?
C1 P1 C8 C9 35.66(11) . . . . ?
C1 P1 C8 C15 161.78(9) . . . . ?
C1 P1 C2 C3 92.47(10) . . . . ?
C1 P1 C2 C7 -84.16(15) . . . . ?
C4 C3 C2 P1 -176.52(11) . . . . ?
C4 C3 C2 C7 0.6(2) . . . . ?
C2 P1 C8 O2 23.62(9) . . . . ?
C2 P1 C8 C9 141.64(10) . . . . ?
C2 P1 C8 C15 -92.24(9) . . . . ?
C2 P1 C1 F2 -47.25(12) . . . . ?
C2 P1 C1 F1 68.96(11) . . . . ?
C2 C3 C4 C5 -0.4(2) . . . . ?
C2 C7 C6 C5 -0.1(2) . . . . ?
C16A C15A C20A C19A 0.8(2) . . . . ?
C16A C17A C18A C19A 0.3(3) . . . . ?
C7A C6A C5A C4A 0.5(3) . . . . ?
C17A C18A C19A C20A -0.1(3) . . . . ?
C7 C6 C5 C4 0.3(3) . . . . ?
C16 C15 C20 C19 -0.2(3) . . . . ?
C16 C17 C18 C19 -0.4(3) . . . . ?
C20A C15A C16A C17A -0.6(2) . . . . ?
C4A C3A C2A P1A 178.69(11) . . . . ?
C4A C3A C2A C7A 0.6(2) . . . . ?
C14A C9A C8A P1A 138.07(11) . . . . ?
C14A C9A C8A O2A 22.56(15) . . . . ?
C14A C9A C8A C15A -97.94(14) . . . . ?
C14A C9A C10A C11A 0.8(2) . . . . ?
C20 C15 C16 C17 -0.6(2) . . . . ?
C13A C12A C11A C10A -0.5(3) . . . . ?
C11A C12A C13A C14A 0.6(3) . . . . ?
C17 C18 C19 C20 -0.4(4) . . . . ?
C11 C12 C13 C14 -0.7(3) . . . . ?
C14 C9 C10 C11 -0.8(2) . . . . ?
C13 C12 C11 C10 0.6(3) . . . . ?
